data_9001659
loop_
_publ_author_name
'Ni, Y.'
'Hughes, J. M.'
'Mariano, A. N.'

_publ_section_title
;
 Crystal chemistry of the monazite and xenotime structures
 Tm(PO4)
;
_journal_name_full 'American Mineralogist'
_journal_page_first 21
_journal_page_last 26
_journal_volume 80
_journal_year 1995
_chemical_formula_sum 'O4 P Tm'
_chemical_name_mineral Xenotime
_space_group_IT_number 141
_symmetry_space_group_name_Hall '-I 4bd 2'
_symmetry_space_group_name_H-M 'I 41/a m d :2'
_cell_angle_alpha 90
_cell_angle_beta 90
_cell_angle_gamma 90
_cell_length_a 6.8294
_cell_length_b 6.8294
_cell_length_c 5.9798
_cell_formula_units_Z 4
_cell_volume 278.902
_database_code_amcsd 0001711
_exptl_crystal_density_diffrn 6.285
_cod_original_sg_symbol_H-M 'I 41/a m d'
_cod_original_formula_sum 'Tm P O4'
_cod_database_code 9001659

loop_
_space_group_symop_operation_xyz
x,y,z
1/2+x,1/2+y,1/2+z
1/4-y,3/4-x,1/4+z
3/4-y,1/4-x,3/4+z
1/4+y,3/4+x,1/4-z
3/4+y,1/4+x,3/4-z
1/4+y,3/4-x,1/4-z
3/4+y,1/4-x,3/4-z
1/4-y,3/4+x,1/4+z
3/4-y,1/4+x,3/4+z
1/2+x,-y,1/2+z
+x,1/2-y,+z
1/2-x,y,1/2-z
-x,1/2+y,-z
1/2+x,y,1/2-z
+x,1/2+y,-z
1/2-x,-y,1/2+z
-x,1/2-y,+z
1/4+y,1/4+x,3/4+z
3/4+y,3/4+x,1/4+z
1/4-y,1/4-x,3/4-z
3/4-y,3/4-x,1/4-z
1/4-y,1/4+x,3/4-z
3/4-y,3/4+x,1/4-z
1/4+y,1/4-x,3/4+z
3/4+y,3/4-x,1/4+z
-x,y,z
1/2-x,1/2+y,1/2+z
x,-y,-z
1/2+x,1/2-y,1/2-z
-x,-y,-z
1/2-x,1/2-y,1/2-z

loop_
_atom_site_label
_atom_site_fract_x
_atom_site_fract_y
_atom_site_fract_z
_atom_site_U_iso_or_equiv
Tm 0.00000 0.75000 0.12500 0.00132
P 0.00000 0.25000 0.37500 0.00177
O 0.00000 0.07200 0.21300 0.00380

loop_
_cod_related_entry_id
_cod_related_entry_database
_cod_related_entry_code
1 AMCSD 0001711
